data_4349277
loop_
_publ_author_name
'Bia\/lek, Micha\/l J'
'Sprutta, Natasza'
'Latos-Gra\.zy\'nski, Lechos\/law'

_publ_section_title
;
 Coordination-Induced Molecular Tweezing: Ruthenium Clusters Docked at
 Azuliporphyrinogens.
;
_journal_issue 22
_journal_name_full 'Inorganic chemistry'
_journal_page_first 12061
_journal_page_last 12073
_journal_paper_doi 10.1021/acs.inorgchem.6b02228
_journal_volume 55
_journal_year 2016
_chemical_formula_sum 'C87 H52 Cl9 D3 O18 Ru8 S'
_chemical_formula_weight 2551.00
_space_group_crystal_system monoclinic
_space_group_IT_number 14
_space_group_name_Hall '-P 2yn'
_space_group_name_H-M_alt 'P 1 21/n 1'
_atom_sites_solution_hydrogens geom
_audit_creation_method SHELXL-2014/7
_cell_angle_alpha 90
_cell_angle_beta 100.54(3)
_cell_angle_gamma 90
_cell_formula_units_Z 4
_cell_length_a 17.930(4)
_cell_length_b 22.426(5)
_cell_length_c 28.007(8)
_cell_measurement_reflns_used 7981
_cell_measurement_temperature 79.9(5)
_cell_measurement_theta_max 25.4929
_cell_measurement_theta_min 2.7043
_cell_volume 11072(5)
_computing_structure_refinement 'SHELXL-2014/7 (Sheldrick, 2014)'
_diffrn_ambient_temperature 79.9(5)
_diffrn_detector_area_resol_mean 10.3456
_diffrn_measured_fraction_theta_full 0.992
_diffrn_measured_fraction_theta_max 0.992
_diffrn_measurement_device_type 'Xcalibur, Ruby'
_diffrn_measurement_method '\w scans'
_diffrn_radiation_source 'Enhance (Mo) X-ray Source'
_diffrn_radiation_type MoK\a
_diffrn_radiation_wavelength 0.71073
_diffrn_reflns_av_R_equivalents 0.0840
_diffrn_reflns_av_unetI/netI 0.1480
_diffrn_reflns_Laue_measured_fraction_full 0.992
_diffrn_reflns_Laue_measured_fraction_max 0.992
_diffrn_reflns_limit_h_max 18
_diffrn_reflns_limit_h_min -21
_diffrn_reflns_limit_k_max 27
_diffrn_reflns_limit_k_min -26
_diffrn_reflns_limit_l_max 32
_diffrn_reflns_limit_l_min -33
_diffrn_reflns_number 38962
_diffrn_reflns_point_group_measured_fraction_full 0.992
_diffrn_reflns_point_group_measured_fraction_max 0.992
_diffrn_reflns_theta_full 25.500
_diffrn_reflns_theta_max 25.500
_diffrn_reflns_theta_min 2.709
_exptl_absorpt_coefficient_mu 1.72
_exptl_absorpt_correction_T_max 0.828
_exptl_absorpt_correction_T_min 0.640
_exptl_absorpt_correction_type analytical
_exptl_absorpt_process_details
;
CrysAlisPro, Agilent Technologies,
Version 1.171.36.21 (release 14-08-2012 CrysAlis171 .NET)
(compiled Sep 14 2012,17:21:16)
Analytical numeric absorption correction using a multifaceted crystal
			model based on expressions derived by R.C. Clark & J.S. Reid.
(Clark, R. C. & Reid, J. S. (1995). Acta Cryst. A51, 887-897)
;
_exptl_crystal_colour brown
_exptl_crystal_density_diffrn 1.530
_exptl_crystal_description block
_exptl_crystal_F_000 4968
_exptl_crystal_size_max 0.380
_exptl_crystal_size_mid 0.340
_exptl_crystal_size_min 0.120
_refine_diff_density_max 1.509
_refine_diff_density_min -1.013
_refine_diff_density_rms 0.193
_refine_ls_extinction_method none
_refine_ls_goodness_of_fit_ref 1.026
_refine_ls_hydrogen_treatment constr
_refine_ls_matrix_type full
_refine_ls_number_parameters 1112
_refine_ls_number_reflns 20460
_refine_ls_number_restraints 36
_refine_ls_restrained_S_all 1.026
_refine_ls_R_factor_all 0.1360
_refine_ls_R_factor_gt 0.0829
_refine_ls_shift/su_max 0.001
_refine_ls_shift/su_mean 0.000
_refine_ls_structure_factor_coef Fsqd
_refine_ls_weighting_details 'w=1/[\s^2^(Fo^2^)+(0.0973P)^2^+28.9018P] where P=(Fo^2^+2Fc^2^)/3'
_refine_ls_weighting_scheme calc
_refine_ls_wR_factor_gt 0.1982
_refine_ls_wR_factor_ref 0.2337
_reflns_Friedel_coverage 0.000
_reflns_number_gt 12106
_reflns_number_total 20460
_reflns_threshold_expression 'I > 2\s(I)'
_cod_data_source_file ic6b02228_si_002.cif
_cod_data_source_block Az3Ru4Ru4
_cod_original_sg_symbol_H-M 'P 21/n'
_cod_database_code 4349277
_shelx_shelxl_version_number 2014/7
_shelx_space_group_comment
;
The symmetry employed for this shelxl refinement is uniquely defined
by the following loop, which should always be used as a source of
symmetry information in preference to the above space-group names.
They are only intended as comments.
;
_shelx_estimated_absorpt_t_min 0.628
_shelx_estimated_absorpt_t_max 0.855

loop_
_space_group_symop_operation_xyz
'x, y, z'
'-x+1/2, y+1/2, -z+1/2'
'-x, -y, -z'
'x-1/2, -y-1/2, z-1/2'

loop_
_atom_site_label
_atom_site_type_symbol
_atom_site_fract_x
_atom_site_fract_y
_atom_site_fract_z
_atom_site_U_iso_or_equiv
_atom_site_adp_type
_atom_site_occupancy
_atom_site_site_symmetry_order
_atom_site_calc_flag
_atom_site_refinement_flags_posn
_atom_site_refinement_flags_adp
Ru1 Ru 0.35331(6) 0.35783(4) 0.47368(3) 0.0285(2) Uani 1 1 d . .
Ru2 Ru 0.47458(6) 0.29300(4) 0.53497(3) 0.0293(2) Uani 1 1 d . .
Ru3 Ru 0.33663(7) 0.32126(4) 0.57027(3) 0.0311(3) Uani 1 1 d . .
Ru4 Ru 0.44248(7) 0.40468(4) 0.56203(3) 0.0348(3) Uani 1 1 d . .
Ru5 Ru 0.21092(6) -0.02039(4) 0.40988(3) 0.0240(2) Uani 1 1 d . .
Ru6 Ru 0.21914(6) -0.01939(4) 0.51425(3) 0.0273(2) Uani 1 1 d . .
Ru7 Ru 0.35507(6) -0.03863(4) 0.47420(3) 0.0247(2) Uani 1 1 d . .
Ru8 Ru 0.24655(6) -0.12306(4) 0.47138(3) 0.0284(2) Uani 1 1 d . .
Cl4 Cl 0.8414(3) 0.2184(2) 0.40006(19) 0.0833(15) Uani 1 1 d . .
Cl5 Cl 0.8081(3) 0.1920(2) 0.29775(19) 0.0820(15) Uani 1 1 d . .
Cl6 Cl 0.9449(3) 0.25511(18) 0.33848(16) 0.0669(12) Uani 1 1 d . .
Cl3 Cl 0.3454(3) 0.80669(18) 0.28947(15) 0.0743(14) Uani 1 1 d . .
Cl1 Cl 0.3329(2) 0.72332(14) 0.20992(12) 0.0503(10) Uani 1 1 d . .
Cl2 Cl 0.4769(3) 0.7413(2) 0.27361(18) 0.0752(13) Uani 1 1 d . .
Cl7 Cl 0.2952(3) 0.05924(19) 0.68441(17) 0.0731(13) Uani 1 1 d . .
Cl9 Cl 0.3376(3) 0.1830(2) 0.7047(2) 0.0881(16) Uani 1 1 d . .
Cl8 Cl 0.4447(3) 0.10011(17) 0.67585(17) 0.0647(12) Uani 1 1 d . .
S24 S 0.1499(2) 0.20126(14) 0.41419(12) 0.0364(8) Uani 1 1 d . .
O15 O 0.2601(5) -0.1136(3) 0.3444(3) 0.038(2) Uani 1 1 d . .
O17 O 0.4568(5) -0.1158(4) 0.5472(3) 0.033(2) Uani 1 1 d . .
O18 O 0.3614(6) 0.3255(4) 0.6797(3) 0.043(2) Uani 1 1 d . .
O19 O 0.4808(7) 0.4280(4) 0.4412(3) 0.054(3) Uani 1 1 d . .
O23 O 0.0616(5) -0.0858(4) 0.3905(3) 0.042(2) Uani 1 1 d . .
O24 O 0.3125(5) -0.1879(4) 0.5633(3) 0.043(2) Uani 1 1 d . .
O25 O 0.0528(6) -0.0510(4) 0.5037(3) 0.047(2) Uani 1 1 d . .
O41 O 0.4386(6) -0.0876(4) 0.3978(3) 0.043(2) Uani 1 1 d . .
O43 O 0.2719(6) 0.4763(4) 0.4793(4) 0.052(3) Uani 1 1 d . .
O57 O 0.2112(7) 0.4125(5) 0.5710(4) 0.072(4) Uani 1 1 d . .
O66 O 0.5938(6) 0.3074(4) 0.6255(3) 0.052(3) Uani 1 1 d . .
O76 O 0.0939(6) -0.1868(4) 0.4670(4) 0.056(3) Uani 1 1 d . .
O79 O 0.5900(7) 0.4536(4) 0.5369(3) 0.052(3) Uani 1 1 d . .
O80 O 0.3171(8) -0.2178(4) 0.4153(4) 0.069(4) Uani 1 1 d . .
O90 O 0.3644(7) 0.5235(4) 0.5756(4) 0.075(4) Uani 1 1 d . .
O94 O 0.5055(7) 0.4088(4) 0.6685(3) 0.057(3) Uani 1 1 d . .
O108 O 0.2341(6) -0.0713(4) 0.6155(3) 0.050(3) Uani 1 1 d . .
O114 O 0.6015(6) 0.3120(4) 0.4791(3) 0.051(3) Uani 1 1 d . .
C1 C 0.2472(7) 0.3055(4) 0.4466(4) 0.027(3) Uani 1 1 d . .
C2 C 0.2930(7) 0.2687(4) 0.4852(4) 0.024(2) Uani 1 1 d . U
C3 C 0.3636(8) 0.2544(5) 0.4683(4) 0.034(3) Uani 1 1 d . .
C2A C 0.2688(8) 0.2478(5) 0.5288(4) 0.030(3) Uani 1 1 d . .
H2A H 0.2130 0.2474 0.5287 0.037 Uiso 1 1 calc R U
C2B C 0.3153(8) 0.2243(5) 0.5690(5) 0.036(3) Uani 1 1 d . .
H2B H 0.2916 0.2064 0.5953 0.044 Uiso 1 1 calc R U
C2C C 0.3997(9) 0.2238(5) 0.5744(4) 0.041(4) Uani 1 1 d . .
H2C H 0.4251 0.2135 0.6083 0.049 Uiso 1 1 calc R U
C4 C 0.3591(7) 0.2826(4) 0.4205(4) 0.026(3) Uani 1 1 d . .
C3A C 0.4251(7) 0.2159(4) 0.4892(4) 0.029(3) Uani 1 1 d . .
H3A H 0.4561 0.1969 0.4671 0.034 Uiso 1 1 calc R U
C3B C 0.4404(7) 0.2008(5) 0.5385(4) 0.028(3) Uani 1 1 d . .
H3B H 0.4810 0.1706 0.5493 0.034 Uiso 1 1 calc R U
C5 C 0.4180(7) 0.2723(5) 0.3871(4) 0.030(3) Uani 1 1 d . .
H5 H 0.4688 0.2757 0.4087 0.036 Uiso 1 1 calc R U
C6 C 0.4123(7) 0.2092(5) 0.3694(4) 0.024(3) Uani 1 1 d . .
C5A C 0.4173(7) 0.3185(5) 0.3482(4) 0.025(3) Uani 1 1 d . .
C5B C 0.3574(7) 0.3203(5) 0.3076(4) 0.030(3) Uani 1 1 d . .
H5B H 0.3165 0.2929 0.3050 0.036 Uiso 1 1 calc R U
C5C C 0.3590(8) 0.3628(5) 0.2712(4) 0.036(3) Uani 1 1 d . .
H5C H 0.3187 0.3638 0.2440 0.043 Uiso 1 1 calc R U
C5D C 0.4171(8) 0.4030(5) 0.2739(4) 0.037(3) Uani 1 1 d . .
C5E C 0.4750(8) 0.4011(5) 0.3128(4) 0.038(3) Uani 1 1 d . .
H5E H 0.5153 0.4290 0.3150 0.046 Uiso 1 1 calc R U
C5F C 0.4760(7) 0.3581(5) 0.3502(4) 0.032(3) Uani 1 1 d . .
H5F H 0.5176 0.3568 0.3766 0.038 Uiso 1 1 calc R U
C5G C 0.4178(9) 0.4483(6) 0.2339(5) 0.047(4) Uani 1 1 d . .
H5GA H 0.4378 0.4297 0.2072 0.071 Uiso 1 1 calc R U
H5GB H 0.4500 0.4821 0.2466 0.071 Uiso 1 1 calc R U
H5GC H 0.3660 0.4624 0.2220 0.071 Uiso 1 1 calc R U
C7 C 0.4699(7) 0.1800(5) 0.3511(4) 0.026(3) Uani 1 1 d . .
C8 C 0.4451(7) 0.1178(4) 0.3392(4) 0.028(3) Uani 1 1 d . .
C7A C 0.5395(7) 0.2041(6) 0.3479(5) 0.039(3) Uani 1 1 d . .
H7A H 0.5457 0.2443 0.3587 0.047 Uiso 1 1 calc R U
C7B C 0.6033(9) 0.1804(7) 0.3317(5) 0.051(4) Uani 1 1 d . .
H7B H 0.6454 0.2062 0.3319 0.061 Uiso 1 1 calc R U
C7C C 0.6099(10) 0.1212(6) 0.3150(5) 0.056(4) Uani 1 1 d . .
H7C H 0.6564 0.1124 0.3048 0.068 Uiso 1 1 calc R U
C9 C 0.3732(7) 0.1108(5) 0.3502(4) 0.024(3) Uani 1 1 d . .
C8A C 0.4870(8) 0.0721(5) 0.3228(4) 0.036(3) Uani 1 1 d . .
H8A H 0.4624 0.0344 0.3191 0.044 Uiso 1 1 calc R U
C8B C 0.5578(8) 0.0732(7) 0.3113(5) 0.048(4) Uani 1 1 d . .
H8B H 0.5744 0.0368 0.2992 0.058 Uiso 1 1 calc R U
C10 C 0.3297(7) 0.0536(5) 0.3458(4) 0.028(3) Uani 1 1 d . .
H10 H 0.3665 0.0212 0.3582 0.033 Uiso 1 1 calc R U
C11 C 0.2695(7) 0.0557(4) 0.3800(4) 0.023(2) Uani 1 1 d . .
C10A C 0.2933(7) 0.0370(5) 0.2933(4) 0.026(3) Uani 1 1 d . .
C10B C 0.3091(8) -0.0178(5) 0.2752(4) 0.035(3) Uani 1 1 d . .
H10B H 0.3422 -0.0450 0.2947 0.041 Uiso 1 1 calc R U
C10C C 0.2750(8) -0.0329(6) 0.2273(5) 0.042(3) Uani 1 1 d . .
H10C H 0.2840 -0.0712 0.2151 0.051 Uiso 1 1 calc R U
C10D C 0.2294(8) 0.0059(6) 0.1979(4) 0.040(3) Uani 1 1 d . .
C10E C 0.2185(9) 0.0614(6) 0.2165(5) 0.049(4) Uani 1 1 d . .
H10E H 0.1894 0.0899 0.1960 0.059 Uiso 1 1 calc R U
C10F C 0.2475(7) 0.0768(5) 0.2624(4) 0.031(3) Uani 1 1 d . .
H10F H 0.2369 0.1151 0.2741 0.037 Uiso 1 1 calc R U
C10G C 0.1939(10) -0.0140(7) 0.1455(5) 0.060(5) Uani 1 1 d . .
H10A H 0.1526 0.0132 0.1320 0.090 Uiso 1 1 calc R U
H10D H 0.1738 -0.0546 0.1463 0.090 Uiso 1 1 calc R U
H10G H 0.2328 -0.0132 0.1250 0.090 Uiso 1 1 calc R U
C12 C 0.2943(7) 0.0585(4) 0.4318(4) 0.025(3) Uani 1 1 d . .
C13 C 0.2222(7) 0.0668(5) 0.4517(4) 0.026(3) Uani 1 1 d . .
C12A C 0.3716(7) 0.0575(5) 0.4579(4) 0.025(3) Uani 1 1 d . .
H12A H 0.4124 0.0673 0.4392 0.030 Uiso 1 1 calc R U
C12B C 0.3937(7) 0.0474(5) 0.5075(4) 0.030(3) Uani 1 1 d . .
H12B H 0.4485 0.0520 0.5223 0.035 Uiso 1 1 calc R U
C12C C 0.3399(8) 0.0318(5) 0.5394(4) 0.032(3) Uani 1 1 d . .
H12C H 0.3660 0.0179 0.5721 0.039 Uiso 1 1 calc R U
C14 C 0.1602(8) 0.0697(5) 0.4110(4) 0.031(3) Uani 1 1 d . .
C13A C 0.2158(8) 0.0812(5) 0.5022(4) 0.035(3) Uani 1 1 d . .
H13A H 0.1704 0.1038 0.5081 0.041 Uiso 1 1 calc R U
C13B C 0.2709(7) 0.0661(5) 0.5415(4) 0.032(3) Uani 1 1 d . .
H13B H 0.2630 0.0795 0.5743 0.038 Uiso 1 1 calc R U
C15 C 0.0797(7) 0.0882(5) 0.4151(4) 0.030(3) Uani 1 1 d . .
H15 H 0.0639 0.0649 0.4420 0.036 Uiso 1 1 calc R U
C16 C 0.0832(8) 0.1556(5) 0.4293(5) 0.036(3) Uani 1 1 d . .
C15A C 0.0226(8) 0.0772(5) 0.3690(4) 0.034(3) Uani 1 1 d . .
C15B C -0.0329(7) 0.0320(5) 0.3708(4) 0.033(3) Uani 1 1 d . .
H15B H -0.0350 0.0119 0.4004 0.040 Uiso 1 1 calc R U
C15C C -0.0846(8) 0.0176(6) 0.3280(5) 0.044(4) Uani 1 1 d . .
H15C H -0.1200 -0.0137 0.3287 0.052 Uiso 1 1 calc R U
C15D C -0.0848(8) 0.0481(6) 0.2855(5) 0.043(3) Uani 1 1 d . .
C15E C -0.0337(8) 0.0924(6) 0.2844(4) 0.038(3) Uani 1 1 d . .
H15E H -0.0346 0.1141 0.2551 0.046 Uiso 1 1 calc R U
C15F C 0.0214(7) 0.1070(5) 0.3264(4) 0.031(3) Uani 1 1 d . .
H15F H 0.0574 0.1377 0.3247 0.037 Uiso 1 1 calc R U
C15G C -0.1431(10) 0.0328(7) 0.2391(6) 0.067(5) Uani 1 1 d . .
H15A H -0.1163 0.0188 0.2137 0.100 Uiso 1 1 calc R U
H15D H -0.1726 0.0685 0.2277 0.100 Uiso 1 1 calc R U
H15G H -0.1774 0.0015 0.2464 0.100 Uiso 1 1 calc R U
C17 C 0.0374(9) 0.1855(6) 0.4551(5) 0.051(4) Uani 1 1 d . .
H17 H -0.0040 0.1673 0.4664 0.061 Uiso 1 1 calc R U
C18 C 0.0569(9) 0.2453(5) 0.4634(5) 0.052(4) Uani 1 1 d . .
H18 H 0.0306 0.2718 0.4809 0.062 Uiso 1 1 calc R U
C19 C 0.1199(8) 0.2620(5) 0.4429(4) 0.032(3) Uani 1 1 d . .
C20 C 0.1656(7) 0.3183(4) 0.4484(4) 0.029(3) Uani 1 1 d . .
H20 H 0.1635 0.3354 0.4811 0.034 Uiso 1 1 calc R U
C21 C 0.2877(7) 0.3105(5) 0.4082(4) 0.025(3) Uani 1 1 d . U
H21 H 0.2679 0.3299 0.3763 0.030 Uiso 1 1 calc R U
C20A C 0.1311(9) 0.3652(5) 0.4097(5) 0.044(4) Uani 1 1 d . .
C20B C 0.1098(7) 0.3516(6) 0.3595(4) 0.034(3) Uani 1 1 d . .
H20B H 0.1167 0.3122 0.3487 0.041 Uiso 1 1 calc R U
C20C C 0.0803(10) 0.3927(7) 0.3272(6) 0.063(5) Uani 1 1 d . .
H20C H 0.0639 0.3815 0.2943 0.075 Uiso 1 1 calc R U
C20D C 0.0730(11) 0.4530(8) 0.3409(7) 0.079(6) Uani 1 1 d . .
C20E C 0.0922(9) 0.4664(6) 0.3882(6) 0.053(4) Uani 1 1 d . U
H20E H 0.0865 0.5065 0.3978 0.064 Uiso 1 1 calc R U
C20F C 0.1207(11) 0.4238(6) 0.4251(5) 0.069(6) Uani 1 1 d . .
H20F H 0.1321 0.4346 0.4584 0.083 Uiso 1 1 calc R U
C20G C 0.0469(13) 0.5016(9) 0.3031(7) 0.106(8) Uani 1 1 d . .
H20A H 0.0684 0.4938 0.2740 0.159 Uiso 1 1 calc R U
H20D H 0.0642 0.5405 0.3166 0.159 Uiso 1 1 calc R U
H20G H -0.0086 0.5014 0.2946 0.159 Uiso 1 1 calc R U
C22 C 0.3508(5) 0.1694(4) 0.3687(3) 0.0072(18) Uani 1 1 d . U
H22 H 0.3038 0.1783 0.3782 0.009 Uiso 1 1 calc R U
C23 C 0.1906(8) 0.0655(5) 0.3669(4) 0.034(3) Uani 1 1 d . .
H23 H 0.1612 0.0697 0.3331 0.041 Uiso 1 1 calc R U
C24 C 0.3055(9) 0.4316(6) 0.4790(4) 0.045(4) Uani 1 1 d . .
C25 C 0.4344(7) 0.4025(5) 0.4571(4) 0.023(2) Uani 1 1 d . U
C26 C 0.5545(7) 0.3036(5) 0.4998(4) 0.031(3) Uani 1 1 d . U
C27 C 0.5489(8) 0.3017(5) 0.5902(5) 0.037(3) Uani 1 1 d . .
C28 C 0.3537(9) 0.3247(5) 0.6370(6) 0.047(4) Uani 1 1 d . .
C29 C 0.2601(11) 0.3778(6) 0.5697(5) 0.058(5) Uani 1 1 d . .
C30 C 0.3892(9) 0.4783(6) 0.5691(5) 0.049(4) Uani 1 1 d . .
C31 C 0.5322(10) 0.4379(6) 0.5446(5) 0.043(4) Uani 1 1 d . .
C32 C 0.4849(8) 0.4058(5) 0.6283(5) 0.037(3) Uani 1 1 d . .
C33 C 0.2477(7) -0.0826(5) 0.3730(4) 0.029(3) Uani 1 1 d . .
C34 C 0.1179(6) -0.0608(4) 0.4000(4) 0.022(2) Uani 1 1 d . .
C35 C 0.1156(9) -0.0376(5) 0.5078(4) 0.037(3) Uani 1 1 d . .
C36 C 0.2292(8) -0.0521(5) 0.5760(4) 0.037(3) Uani 1 1 d . .
C37 C 0.4155(7) -0.0871(5) 0.5191(4) 0.030(3) Uani 1 1 d . .
C38 C 0.4073(8) -0.0691(5) 0.4272(5) 0.035(3) Uani 1 1 d . .
C39 C 0.2910(10) -0.1824(6) 0.4349(5) 0.051(4) Uani 1 1 d . .
C40 C 0.1498(8) -0.1623(5) 0.4661(5) 0.037(3) Uani 1 1 d . .
C41 C 0.2858(8) -0.1616(5) 0.5287(5) 0.036(3) Uani 1 1 d . .
C43 C 0.8798(10) 0.2007(7) 0.3482(6) 0.062(5) Uani 1 1 d . .
D43 D 0.9074 0.1619 0.3543 0.074 Uiso 1 1 calc R U
C44 C 0.3689(10) 0.1085(6) 0.7094(5) 0.057(4) Uani 1 1 d . .
D44 D 0.3876 0.0982 0.7443 0.068 Uiso 1 1 calc R U
C42 C 0.3773(8) 0.7395(6) 0.2693(5) 0.042(3) Uani 1 1 d . .
D42 D 0.3648 0.7070 0.2909 0.050 Uiso 1 1 calc R U

loop_
_atom_site_aniso_label
_atom_site_aniso_U_11
_atom_site_aniso_U_22
_atom_site_aniso_U_33
_atom_site_aniso_U_23
_atom_site_aniso_U_13
_atom_site_aniso_U_12
Ru1 0.0470(7) 0.0141(4) 0.0217(5) -0.0006(4) -0.0011(4) 0.0035(4)
Ru2 0.0434(7) 0.0217(5) 0.0199(5) 0.0001(4) -0.0018(4) 0.0032(4)
Ru3 0.0494(7) 0.0214(5) 0.0206(5) -0.0015(4) 0.0014(5) 0.0044(4)
Ru4 0.0580(8) 0.0199(5) 0.0238(5) -0.0058(4) 0.0001(5) -0.0028(5)
Ru5 0.0314(6) 0.0198(5) 0.0192(4) -0.0011(4) 0.0007(4) 0.0030(4)
Ru6 0.0362(6) 0.0248(5) 0.0206(5) 0.0004(4) 0.0041(4) 0.0053(4)
Ru7 0.0308(6) 0.0208(5) 0.0203(5) -0.0005(4) -0.0012(4) 0.0048(4)
Ru8 0.0367(6) 0.0193(5) 0.0277(5) 0.0014(4) 0.0021(4) 0.0023(4)
Cl4 0.100(4) 0.067(3) 0.099(4) -0.001(3) 0.061(3) 0.002(3)
Cl5 0.060(3) 0.083(3) 0.095(4) -0.022(3) -0.008(3) 0.010(2)
Cl6 0.076(3) 0.058(2) 0.073(3) -0.001(2) 0.031(2) -0.016(2)
Cl3 0.101(4) 0.063(3) 0.054(2) -0.022(2) 0.003(2) 0.038(2)
Cl1 0.082(3) 0.0335(17) 0.0330(17) 0.0010(14) 0.0057(18) -0.0013(18)
Cl2 0.063(3) 0.079(3) 0.087(3) -0.036(3) 0.023(3) -0.008(2)
Cl7 0.072(3) 0.070(3) 0.076(3) -0.003(2) 0.012(3) -0.012(2)
Cl9 0.097(4) 0.057(3) 0.114(4) -0.006(3) 0.030(3) 0.010(3)
Cl8 0.070(3) 0.046(2) 0.083(3) 0.004(2) 0.026(2) -0.001(2)
S24 0.044(2) 0.0305(16) 0.0353(17) 0.0003(14) 0.0103(16) 0.0072(15)
O15 0.050(6) 0.029(5) 0.032(5) -0.005(4) 0.000(4) 0.006(4)
O17 0.037(5) 0.038(5) 0.022(4) 0.002(4) 0.000(4) -0.003(4)
O18 0.079(8) 0.028(5) 0.021(4) -0.005(4) 0.005(5) 0.001(5)
O19 0.096(9) 0.028(5) 0.039(5) -0.004(4) 0.017(6) -0.021(5)
O23 0.039(6) 0.035(5) 0.046(6) 0.004(4) -0.011(5) 0.012(4)
O24 0.046(6) 0.041(5) 0.044(6) 0.011(5) 0.012(5) -0.001(4)
O25 0.045(7) 0.048(6) 0.047(6) 0.010(5) 0.003(5) -0.001(5)
O41 0.052(6) 0.051(6) 0.026(5) -0.005(4) 0.007(4) 0.026(5)
O43 0.077(8) 0.018(5) 0.061(7) 0.001(4) 0.009(6) 0.012(5)
O57 0.100(10) 0.069(7) 0.048(6) -0.009(6) 0.014(7) 0.048(7)
O66 0.060(7) 0.070(7) 0.022(5) -0.010(5) -0.007(5) 0.004(5)
O76 0.058(8) 0.034(5) 0.076(8) 0.000(5) 0.013(6) -0.009(5)
O79 0.074(8) 0.046(6) 0.037(6) -0.005(5) 0.011(6) -0.017(6)
O80 0.121(11) 0.039(6) 0.048(6) 0.004(5) 0.016(7) 0.030(6)
O90 0.099(10) 0.026(5) 0.088(9) -0.016(6) -0.012(7) 0.002(6)
O94 0.085(9) 0.054(6) 0.027(5) -0.013(5) 0.002(5) -0.010(6)
O108 0.067(8) 0.052(6) 0.033(5) 0.000(5) 0.013(5) 0.001(5)
O114 0.041(6) 0.067(7) 0.042(6) -0.011(5) 0.004(5) -0.019(5)
C1 0.041(8) 0.008(5) 0.034(7) -0.003(5) 0.012(6) 0.004(5)
C2 0.036(5) 0.014(4) 0.022(4) -0.001(3) 0.002(4) -0.002(4)
C3 0.060(10) 0.011(5) 0.024(6) 0.003(5) -0.012(6) -0.008(6)
C2A 0.045(8) 0.024(6) 0.023(6) 0.003(5) 0.006(6) -0.003(5)
C2B 0.048(9) 0.016(6) 0.044(8) -0.004(5) 0.006(7) -0.008(6)
C2C 0.073(11) 0.029(7) 0.016(6) 0.002(5) -0.007(6) -0.003(7)
C4 0.040(8) 0.013(5) 0.020(6) -0.005(4) -0.008(5) 0.005(5)
C3A 0.039(8) 0.013(5) 0.034(7) 0.004(5) 0.008(6) 0.003(5)
C3B 0.041(8) 0.019(6) 0.020(6) 0.001(5) -0.009(5) 0.012(5)
C5 0.045(8) 0.024(6) 0.016(6) 0.004(5) -0.012(5) -0.006(5)
C6 0.034(7) 0.024(6) 0.012(5) -0.002(4) 0.000(5) 0.016(5)
C5A 0.039(8) 0.017(5) 0.018(5) -0.001(5) -0.001(5) 0.001(5)
C5B 0.035(8) 0.025(6) 0.025(6) -0.001(5) -0.009(5) -0.010(5)
C5C 0.053(9) 0.029(7) 0.024(6) 0.002(5) 0.005(6) 0.006(6)
C5D 0.045(9) 0.032(7) 0.030(7) 0.010(6) -0.003(6) 0.014(6)
C5E 0.051(9) 0.021(6) 0.037(7) 0.003(5) -0.007(6) 0.001(6)
C5F 0.040(8) 0.023(6) 0.026(6) -0.007(5) -0.011(6) -0.004(5)
C5G 0.066(11) 0.042(8) 0.033(7) 0.007(6) 0.007(7) -0.012(7)
C7 0.027(7) 0.030(6) 0.017(5) 0.001(5) -0.002(5) 0.002(5)
C8 0.043(8) 0.013(5) 0.024(6) 0.003(5) 0.001(6) -0.003(5)
C7A 0.029(8) 0.045(8) 0.037(7) -0.007(6) -0.007(6) 0.016(6)
C7B 0.042(9) 0.072(10) 0.032(7) -0.015(7) -0.010(7) -0.015(8)
C7C 0.073(12) 0.046(9) 0.058(10) -0.017(8) 0.033(9) -0.004(8)
C9 0.034(7) 0.023(6) 0.013(5) -0.006(5) -0.003(5) 0.002(5)
C8A 0.051(9) 0.020(6) 0.040(7) -0.005(5) 0.014(7) 0.004(6)
C8B 0.027(8) 0.060(9) 0.055(9) -0.009(7) 0.001(7) 0.010(7)
C10 0.041(8) 0.018(6) 0.022(6) 0.005(5) -0.002(5) 0.005(5)
C11 0.033(7) 0.011(5) 0.022(6) 0.000(4) 0.003(5) 0.002(5)
C10A 0.034(7) 0.025(6) 0.020(6) -0.013(5) 0.002(5) -0.011(5)
C10B 0.055(9) 0.022(6) 0.023(6) -0.008(5) -0.003(6) 0.003(6)
C10C 0.053(10) 0.035(7) 0.039(8) -0.017(6) 0.009(7) -0.012(7)
C10D 0.048(9) 0.047(8) 0.021(6) -0.010(6) -0.004(6) -0.015(7)
C10E 0.075(12) 0.050(9) 0.024(7) 0.004(6) 0.013(7) -0.009(8)
C10F 0.033(8) 0.032(6) 0.026(6) 0.006(5) 0.000(6) -0.002(5)
C10G 0.096(14) 0.058(9) 0.024(7) -0.002(7) 0.003(8) -0.019(9)
C12 0.039(8) 0.014(5) 0.019(6) 0.000(4) -0.002(5) 0.002(5)
C13 0.040(8) 0.022(6) 0.014(5) -0.009(5) -0.003(5) 0.008(5)
C12A 0.030(7) 0.022(6) 0.023(6) 0.001(5) 0.007(5) 0.005(5)
C12B 0.038(8) 0.019(6) 0.024(6) -0.001(5) -0.015(5) 0.002(5)
C12C 0.060(9) 0.024(6) 0.014(5) -0.001(5) 0.009(6) 0.007(6)
C14 0.052(9) 0.011(5) 0.028(6) -0.006(5) -0.001(6) 0.004(5)
C13A 0.057(9) 0.021(6) 0.021(6) -0.007(5) -0.004(6) 0.011(6)
C13B 0.047(9) 0.017(6) 0.026(6) -0.005(5) -0.010(6) -0.002(5)
C15 0.035(8) 0.027(6) 0.032(7) -0.005(5) 0.012(6) -0.011(5)
C16 0.044(9) 0.031(7) 0.038(7) -0.007(6) 0.018(6) -0.004(6)
C15A 0.037(8) 0.028(6) 0.036(7) 0.007(6) 0.002(6) 0.008(6)
C15B 0.032(8) 0.037(7) 0.031(7) 0.007(6) 0.006(6) 0.010(6)
C15C 0.032(8) 0.038(7) 0.055(9) 0.001(7) -0.007(7) 0.015(6)
C15D 0.040(9) 0.046(8) 0.042(8) 0.005(7) 0.001(7) -0.004(7)
C15E 0.038(8) 0.047(8) 0.028(7) -0.002(6) 0.004(6) 0.007(6)
C15F 0.037(8) 0.034(7) 0.022(6) 0.003(5) 0.008(6) 0.004(6)
C15G 0.078(14) 0.061(10) 0.050(9) -0.007(8) -0.016(9) 0.001(9)
C17 0.057(11) 0.048(8) 0.053(9) -0.017(7) 0.025(8) -0.009(7)
C18 0.072(12) 0.020(7) 0.067(10) -0.013(7) 0.024(9) 0.017(7)
C19 0.056(9) 0.018(6) 0.026(6) -0.004(5) 0.021(6) 0.002(6)
C20 0.055(9) 0.014(5) 0.020(6) -0.002(5) 0.012(6) 0.001(5)
C21 0.026(3) 0.023(3) 0.025(3) -0.0005(19) 0.0041(19) 0.0000(19)
C20A 0.061(10) 0.026(7) 0.037(7) -0.008(6) -0.009(7) 0.011(6)
C20B 0.023(7) 0.038(7) 0.039(7) 0.000(6) 0.000(6) 0.009(6)
C20C 0.066(12) 0.063(10) 0.052(10) 0.012(8) -0.006(9) 0.023(9)
C20D 0.079(14) 0.087(13) 0.069(12) 0.023(10) 0.011(11) 0.056(11)
C20E 0.059(6) 0.043(5) 0.057(5) -0.001(4) 0.008(4) 0.010(4)
C20F 0.124(17) 0.033(8) 0.046(9) -0.009(7) 0.001(10) 0.047(9)
C20G 0.14(2) 0.113(17) 0.075(14) 0.045(12) 0.035(14) 0.065(15)
C22 0.009(2) 0.006(2) 0.006(2) -0.0012(18) 0.0007(18) -0.0015(18)
C23 0.042(8) 0.029(6) 0.027(6) -0.003(5) -0.002(6) -0.002(6)
C24 0.075(12) 0.031(7) 0.027(7) -0.010(6) 0.002(7) -0.011(7)
C25 0.027(4) 0.018(4) 0.022(4) -0.005(3) -0.002(4) -0.008(4)
C26 0.028(5) 0.035(4) 0.025(4) -0.001(4) -0.005(4) -0.006(4)
C27 0.040(8) 0.027(6) 0.040(8) 0.007(6) 0.000(7) 0.000(6)
C28 0.056(10) 0.025(7) 0.062(10) 0.004(7) 0.016(8) 0.001(6)
C29 0.109(15) 0.041(8) 0.031(8) 0.010(6) 0.032(9) 0.027(9)
C30 0.072(11) 0.020(7) 0.051(9) -0.015(6) 0.001(8) -0.010(7)
C31 0.066(11) 0.027(7) 0.034(7) 0.002(6) 0.001(7) 0.002(7)
C32 0.047(9) 0.029(7) 0.035(8) -0.005(6) 0.007(7) 0.007(6)
C33 0.032(7) 0.034(7) 0.028(6) -0.003(6) 0.021(6) -0.005(5)
C34 0.016(6) 0.013(5) 0.037(7) -0.001(5) 0.001(5) -0.005(5)
C35 0.054(10) 0.034(7) 0.024(6) 0.004(6) 0.007(7) 0.012(7)
C36 0.059(10) 0.030(7) 0.023(6) 0.002(6) 0.007(6) 0.013(6)
C37 0.041(8) 0.024(6) 0.026(6) -0.007(5) 0.007(6) 0.007(6)
C38 0.036(8) 0.036(7) 0.035(7) 0.010(6) 0.008(6) 0.025(6)
C39 0.082(13) 0.028(7) 0.043(8) 0.000(7) 0.010(8) 0.013(7)
C40 0.049(9) 0.024(6) 0.034(7) 0.005(6) -0.002(6) -0.001(6)
C41 0.047(9) 0.029(7) 0.037(7) -0.006(6) 0.021(7) -0.004(6)
C43 0.063(12) 0.061(10) 0.068(11) -0.001(8) 0.026(10) -0.002(9)
C44 0.081(13) 0.050(9) 0.033(8) -0.004(7) -0.006(8) 0.002(8)
C42 0.044(9) 0.041(8) 0.042(8) 0.005(6) 0.009(7) 0.013(6)

loop_
_atom_type_symbol
_atom_type_description
_atom_type_scat_dispersion_real
_atom_type_scat_dispersion_imag
_atom_type_scat_source
C C 0.0033 0.0016 'International Tables Vol C Tables 4.2.6.8 and 6.1.1.4'
H H 0.0000 0.0000 'International Tables Vol C Tables 4.2.6.8 and 6.1.1.4'
O O 0.0106 0.0060 'International Tables Vol C Tables 4.2.6.8 and 6.1.1.4'
S S 0.1246 0.1234 'International Tables Vol C Tables 4.2.6.8 and 6.1.1.4'
Ru Ru -1.2594 0.8363 'International Tables Vol C Tables 4.2.6.8 and 6.1.1.4'
Cl Cl 0.1484 0.1585 'International Tables Vol C Tables 4.2.6.8 and 6.1.1.4'
D D 0.0000 0.0000 'International Tables Vol C Tables 4.2.6.8 and 6.1.1.4'

loop_
_geom_angle_atom_site_label_1
_geom_angle_atom_site_label_2
_geom_angle_atom_site_label_3
_geom_angle
C24 Ru1 C25 86.3(6)
C24 Ru1 C1 96.7(5)
C25 Ru1 C1 146.6(4)
C24 Ru1 C21 107.5(5)
C25 Ru1 C21 111.1(4)
C1 Ru1 C21 36.5(4)
C24 Ru1 C4 141.6(5)
C25 Ru1 C4 95.9(5)
C1 Ru1 C4 61.7(4)
C21 Ru1 C4 36.4(4)
C24 Ru1 C2 121.0(6)
C25 Ru1 C2 152.6(4)
C1 Ru1 C2 37.8(4)
C21 Ru1 C2 61.4(4)
C4 Ru1 C2 61.9(4)
C24 Ru1 C3 157.1(6)
C25 Ru1 C3 115.9(5)
C1 Ru1 C3 62.0(4)
C21 Ru1 C3 61.0(4)
C4 Ru1 C3 37.2(4)
C2 Ru1 C3 36.7(4)
C24 Ru1 Ru4 78.5(4)
C25 Ru1 Ru4 71.8(3)
C1 Ru1 Ru4 141.4(3)
C21 Ru1 Ru4 173.3(3)
C4 Ru1 Ru4 138.6(3)
C2 Ru1 Ru4 113.2(3)
C3 Ru1 Ru4 112.3(3)
C24 Ru1 Ru3 92.8(4)
C25 Ru1 Ru3 126.5(3)
C1 Ru1 Ru3 86.7(3)
C21 Ru1 Ru3 119.9(3)
C4 Ru1 Ru3 115.4(3)
C2 Ru1 Ru3 59.8(3)
C3 Ru1 Ru3 78.5(3)
Ru4 Ru1 Ru3 55.79(4)
C24 Ru1 Ru2 134.1(4)
C25 Ru1 Ru2 83.4(3)
C1 Ru1 Ru2 115.8(3)
C21 Ru1 Ru2 117.9(3)
C4 Ru1 Ru2 84.0(3)
C2 Ru1 Ru2 78.7(3)
C3 Ru1 Ru2 58.7(3)
Ru4 Ru1 Ru2 55.79(4)
Ru3 Ru1 Ru2 59.97(4)
C27 Ru2 C26 85.7(5)
C27 Ru2 C3B 103.2(5)
C26 Ru2 C3B 113.0(5)
C27 Ru2 C3A 135.0(5)
C26 Ru2 C3A 93.2(5)
C3B Ru2 C3A 37.1(4)
C27 Ru2 Ru4 80.0(4)
C26 Ru2 Ru4 104.4(4)
C3B Ru2 Ru4 142.6(3)
C3A Ru2 Ru4 142.4(3)
C27 Ru2 Ru3 102.7(4)
C26 Ru2 Ru3 157.4(4)
C3B Ru2 Ru3 85.8(3)
C3A Ru2 Ru3 95.2(3)
Ru4 Ru2 Ru3 57.58(4)
C27 Ru2 Ru1 141.8(4)
C26 Ru2 Ru1 100.7(4)
C3B Ru2 Ru1 108.5(3)
C3A Ru2 Ru1 82.7(3)
Ru4 Ru2 Ru1 61.82(4)
Ru3 Ru2 Ru1 59.88(4)
C28 Ru3 C29 88.0(6)
C28 Ru3 C2B 93.1(5)
C29 Ru3 C2B 123.0(7)
C28 Ru3 C2A 122.1(5)
C29 Ru3 C2A 99.6(6)
C2B Ru3 C2A 36.0(4)
C28 Ru3 C2C 90.0(5)
C29 Ru3 C2C 159.6(6)
C2B Ru3 C2C 36.9(5)
C2A Ru3 C2C 64.6(4)
C28 Ru3 Ru4 93.9(4)
C29 Ru3 Ru4 93.2(5)
C2B Ru3 Ru4 143.4(4)
C2A Ru3 Ru4 141.9(3)
C2C Ru3 Ru4 107.2(4)
C28 Ru3 Ru1 155.7(4)
C29 Ru3 Ru1 90.1(4)
C2B Ru3 Ru1 108.1(3)
C2A Ru3 Ru1 82.1(3)
C2C Ru3 Ru1 99.9(3)
Ru4 Ru3 Ru1 61.97(4)
C28 Ru3 Ru2 111.2(5)
C29 Ru3 Ru2 144.9(5)
C2B Ru3 Ru2 86.3(4)
C2A Ru3 Ru2 94.5(3)
C2C Ru3 Ru2 53.6(3)
Ru4 Ru3 Ru2 57.72(4)
Ru1 Ru3 Ru2 60.15(4)
C32 Ru4 C31 92.2(6)
C32 Ru4 C30 90.3(6)
C31 Ru4 C30 98.5(6)
C32 Ru4 Ru3 95.1(4)
C31 Ru4 Ru3 157.8(4)
C30 Ru4 Ru3 102.4(5)
C32 Ru4 Ru2 102.8(4)
C31 Ru4 Ru2 93.3(4)
C30 Ru4 Ru2 162.1(4)
Ru3 Ru4 Ru2 64.71(4)
C32 Ru4 Ru1 156.2(4)
C31 Ru4 Ru1 106.4(4)
C30 Ru4 Ru1 101.1(4)
Ru3 Ru4 Ru1 62.24(4)
Ru2 Ru4 Ru1 62.38(3)
C34 Ru5 C33 87.3(5)
C34 Ru5 C14 95.0(5)
C33 Ru5 C14 148.2(5)
C34 Ru5 C11 141.0(4)
C33 Ru5 C11 97.0(4)
C14 Ru5 C11 62.2(4)
C34 Ru5 C23 106.3(5)
C33 Ru5 C23 111.7(5)
C14 Ru5 C23 37.4(4)
C11 Ru5 C23 36.5(4)
C34 Ru5 C13 119.1(5)
C33 Ru5 C13 153.6(5)
C14 Ru5 C13 37.5(4)
C11 Ru5 C13 62.2(4)
C23 Ru5 C13 62.1(4)
C34 Ru5 C12 156.8(4)
C33 Ru5 C12 115.3(5)
C14 Ru5 C12 63.2(4)
C11 Ru5 C12 36.7(4)
C23 Ru5 C12 61.7(4)
C13 Ru5 C12 38.3(4)
C34 Ru5 Ru8 78.2(3)
C33 Ru5 Ru8 71.4(3)
C14 Ru5 Ru8 140.1(3)
C11 Ru5 Ru8 139.8(3)
C23 Ru5 Ru8 174.5(3)
C13 Ru5 Ru8 113.0(3)
C12 Ru5 Ru8 112.9(3)
C34 Ru5 Ru7 133.8(3)
C33 Ru5 Ru7 82.9(4)
C14 Ru5 Ru7 116.2(3)
C11 Ru5 Ru7 85.1(3)
C23 Ru5 Ru7 119.3(3)
C13 Ru5 Ru7 79.4(3)
C12 Ru5 Ru7 59.0(3)
Ru8 Ru5 Ru7 55.90(3)
C34 Ru5 Ru6 91.8(4)
C33 Ru5 Ru6 126.0(4)
C14 Ru5 Ru6 85.7(3)
C11 Ru5 Ru6 115.4(3)
C23 Ru5 Ru6 120.2(3)
C13 Ru5 Ru6 59.3(3)
C12 Ru5 Ru6 79.4(3)
Ru8 Ru5 Ru6 55.79(3)
Ru7 Ru5 Ru6 59.94(4)
C36 Ru6 C35 85.9(6)
C36 Ru6 C13B 93.3(5)
C35 Ru6 C13B 124.7(5)
C36 Ru6 C13A 121.6(5)
C35 Ru6 C13A 101.7(5)
C13B Ru6 C13A 35.8(4)
C36 Ru6 Ru8 94.5(4)
C35 Ru6 Ru8 91.5(4)
C13B Ru6 Ru8 143.4(4)
C13A Ru6 Ru8 141.9(3)
C36 Ru6 Ru7 110.9(4)
C35 Ru6 Ru7 144.9(4)
C13B Ru6 Ru7 86.2(4)
C13A Ru6 Ru7 95.2(4)
Ru8 Ru6 Ru7 57.68(4)
C36 Ru6 Ru5 156.1(4)
C35 Ru6 Ru5 92.0(4)
C13B Ru6 Ru5 107.3(3)
C13A Ru6 Ru5 82.1(3)
Ru8 Ru6 Ru5 61.66(3)
Ru7 Ru6 Ru5 59.97(4)
C37 Ru7 C38 87.6(5)
C37 Ru7 C12B 97.3(4)
C38 Ru7 C12B 117.2(6)
C37 Ru7 C12A 128.4(5)
C38 Ru7 C12A 96.1(5)
C12B Ru7 C12A 36.5(4)
C37 Ru7 C12C 90.2(4)
C38 Ru7 C12C 152.7(5)
C12B Ru7 C12C 36.2(4)
C12A Ru7 C12C 64.5(4)
C37 Ru7 Ru8 86.4(4)
C38 Ru7 Ru8 100.0(4)
C12B Ru7 Ru8 142.7(4)
C12A Ru7 Ru8 142.2(3)
C12C Ru7 Ru8 107.1(3)
C37 Ru7 Ru6 104.7(4)
C38 Ru7 Ru6 152.7(4)
C12B Ru7 Ru6 85.8(4)
C12A Ru7 Ru6 95.0(3)
C12C Ru7 Ru6 53.4(3)
Ru8 Ru7 Ru6 57.58(4)
C37 Ru7 Ru5 148.1(4)
C38 Ru7 Ru5 96.8(4)
C12B Ru7 Ru5 108.4(3)
C12A Ru7 Ru5 82.7(3)
C12C Ru7 Ru5 99.4(3)
Ru8 Ru7 Ru5 61.68(4)
Ru6 Ru7 Ru5 60.09(4)
C41 Ru8 C40 92.7(5)
C41 Ru8 C39 90.5(5)
C40 Ru8 C39 95.6(6)
C41 Ru8 Ru6 95.0(4)
C40 Ru8 Ru6 101.1(4)
C39 Ru8 Ru6 162.1(5)
C41 Ru8 Ru7 98.3(4)
C40 Ru8 Ru7 162.6(4)
C39 Ru8 Ru7 97.7(5)
Ru6 Ru8 Ru7 64.74(4)
C41 Ru8 Ru5 154.6(4)
C40 Ru8 Ru5 102.8(4)
C39 Ru8 Ru5 107.6(4)
Ru6 Ru8 Ru5 62.54(4)
Ru7 Ru8 Ru5 62.43(4)
C16 S24 C19 93.8(6)
C21 C1 C2 107.9(10)
C21 C1 C20 130.7(11)
C2 C1 C20 119.7(10)
C21 C1 Ru1 72.1(7)
C2 C1 Ru1 73.9(7)
C20 C1 Ru1 131.3(7)
C2A C2 C3 127.6(10)
C2A C2 C1 125.7(11)
C3 C2 C1 106.5(10)
C2A C2 Ru1 128.0(7)
C3 C2 Ru1 72.1(6)
C1 C2 Ru1 68.3(6)
C3A C3 C2 130.2(11)
C3A C3 C4 122.6(12)
C2 C3 C4 107.0(10)
C3A C3 Ru1 129.3(8)
C2 C3 Ru1 71.3(6)
C4 C3 Ru1 68.8(5)
C2B C2A C2 125.7(13)
C2B C2A Ru3 70.5(7)
C2 C2A Ru3 88.9(7)
C2B C2A H2A 117.1
C2 C2A H2A 117.1
Ru3 C2A H2A 117.1
C2A C2B C2C 122.6(12)
C2A C2B Ru3 73.4(7)
C2C C2B Ru3 80.6(7)
C2A C2B H2B 118.7
C2C C2B H2B 118.7
Ru3 C2B H2B 118.7
C3B C2C C2B 124.4(11)
C3B C2C Ru3 124.9(8)
C2B C2C Ru3 62.5(6)
C3B C2C H2C 112.1
C2B C2C H2C 112.1
Ru3 C2C H2C 112.1
C21 C4 C3 108.1(11)
C21 C4 C5 127.3(10)
C3 C4 C5 123.7(10)
C21 C4 Ru1 71.4(6)
C3 C4 Ru1 73.9(6)
C5 C4 Ru1 128.7(8)
C3B C3A C3 122.9(11)
C3B C3A Ru2 68.6(6)
C3 C3A Ru2 87.9(7)
C3B C3A H3A 118.5
C3 C3A H3A 118.5
Ru2 C3A H3A 118.5
C3A C3B C2C 124.7(11)
C3A C3B Ru2 74.3(6)
C2C C3B Ru2 82.8(7)
C3A C3B H3B 117.6
C2C C3B H3B 117.6
Ru2 C3B H3B 117.6
C6 C5 C5A 114.8(9)
C6 C5 C4 109.2(9)
C5A C5 C4 114.7(10)
C6 C5 H5 105.7
C5A C5 H5 105.7
C4 C5 H5 105.7
C7 C6 C22 108.9(9)
C7 C6 C5 123.7(11)
C22 C6 C5 127.3(10)
C5F C5A C5B 118.6(10)
C5F C5A C5 120.8(10)
C5B C5A C5 120.5(10)
C5C C5B C5A 119.4(11)
C5C C5B H5B 120.3
C5A C5B H5B 120.3
C5D C5C C5B 121.7(12)
C5D C5C H5C 119.1
C5B C5C H5C 119.1
C5E C5D C5C 118.9(11)
C5E C5D C5G 120.4(13)
C5C C5D C5G 120.8(12)
C5D C5E C5F 121.1(12)
C5D C5E H5E 119.4
C5F C5E H5E 119.4
C5A C5F C5E 120.2(11)
C5A C5F H5F 119.9
C5E C5F H5F 119.9
C5D C5G H5GA 109.5
C5D C5G H5GB 109.5
H5GA C5G H5GB 109.5
C5D C5G H5GC 109.5
H5GA C5G H5GC 109.5
H5GB C5G H5GC 109.5
C7A C7 C6 125.3(11)
C7A C7 C8 126.4(11)
C6 C7 C8 108.2(11)
C9 C8 C8A 124.6(10)
C9 C8 C7 108.1(10)
C8A C8 C7 127.3(12)
C7 C7A C7B 132.1(13)
C7 C7A H7A 114.0
C7B C7A H7A 114.0
C7A C7B C7C 125.5(14)
C7A C7B H7B 117.3
C7C C7B H7B 117.3
C8B C7C C7B 130.0(15)
C8B C7C H7C 115.0
C7B C7C H7C 115.0
C8 C9 C22 107.3(9)
C8 C9 C10 124.8(10)
C22 C9 C10 127.9(11)
C8B C8A C8 130.1(12)
C8B C8A H8A 115.0
C8 C8A H8A 115.0
C8A C8B C7C 128.6(14)
C8A C8B H8B 115.7
C7C C8B H8B 115.7
C9 C10 C10A 114.1(9)
C9 C10 C11 109.3(9)
C10A C10 C11 111.7(10)
C9 C10 H10 107.1
C10A C10 H10 107.1
C11 C10 H10 107.1
C23 C11 C12 111.4(11)
C23 C11 C10 128.0(10)
C12 C11 C10 119.7(10)
C23 C11 Ru5 72.5(7)
C12 C11 Ru5 74.7(6)
C10 C11 Ru5 128.7(7)
C10B C10A C10F 118.7(10)
C10B C10A C10 119.0(10)
C10F C10A C10 122.2(10)
C10A C10B C10C 118.7(12)
C10A C10B H10B 120.7
C10C C10B H10B 120.7
C10D C10C C10B 122.1(12)
C10D C10C H10C 119.0
C10B C10C H10C 119.0
C10C C10D C10E 117.3(12)
C10C C10D C10G 119.0(12)
C10E C10D C10G 123.7(13)
C10F C10E C10D 122.6(14)
C10F C10E H10E 118.7
C10D C10E H10E 118.7
C10E C10F C10A 120.5(12)
C10E C10F H10F 119.7
C10A C10F H10F 119.7
C10D C10G H10A 109.5
C10D C10G H10D 109.5
H10A C10G H10D 109.5
C10D C10G H10G 109.5
H10A C10G H10G 109.5
H10D C10G H10G 109.5
C11 C12 C12A 127.0(11)
C11 C12 C13 104.4(10)
C12A C12 C13 128.5(10)
C11 C12 Ru5 68.6(6)
C12A C12 Ru5 129.3(7)
C13 C12 Ru5 68.8(6)
C14 C13 C13A 124.4(11)
C14 C13 C12 107.5(9)
C13A C13 C12 127.1(11)
C14 C13 Ru5 69.3(6)
C13A C13 Ru5 131.9(8)
C12 C13 Ru5 72.8(6)
C12B C12A C12 125.5(11)
C12B C12A Ru7 70.4(6)
C12 C12A Ru7 88.2(7)
C12B C12A H12A 117.2
C12 C12A H12A 117.2
Ru7 C12A H12A 117.2
C12A C12B C12C 123.0(11)
C12A C12B Ru7 73.1(6)
C12C C12B Ru7 81.8(7)
C12A C12B H12B 118.5
C12C C12B H12B 118.5
Ru7 C12B H12B 118.5
C13B C12C C12B 123.5(10)
C13B C12C Ru7 125.1(8)
C12B C12C Ru7 62.0(5)
C13B C12C H12C 112.5
C12B C12C H12C 112.5
Ru7 C12C H12C 112.5
C23 C14 C13 108.5(11)
C23 C14 C15 126.4(11)
C13 C14 C15 123.7(11)
C23 C14 Ru5 73.0(7)
C13 C14 Ru5 73.2(6)
C15 C14 Ru5 130.1(8)
C13B C13A C13 122.9(12)
C13B C13A Ru6 69.2(6)
C13 C13A Ru6 85.5(6)
C13B C13A H13A 118.6
C13 C13A H13A 118.6
Ru6 C13A H13A 118.6
C13A C13B C12C 125.4(11)
C13A C13B Ru6 75.0(7)
C12C C13B Ru6 80.4(7)
C13A C13B H13B 117.3
C12C C13B H13B 117.3
Ru6 C13B H13B 117.3
C15A C15 C14 113.1(10)
C15A C15 C16 111.4(10)
C14 C15 C16 106.8(9)
C15A C15 H15 108.5
C14 C15 H15 108.5
C16 C15 H15 108.5
C17 C16 C15 127.7(12)
C17 C16 S24 110.9(10)
C15 C16 S24 121.4(9)
C15F C15A C15B 118.7(12)
C15F C15A C15 124.4(11)
C15B C15A C15 116.9(10)
C15C C15B C15A 119.0(12)
C15C C15B H15B 120.5
C15A C15B H15B 120.5
C15D C15C C15B 121.4(13)
C15D C15C H15C 119.3
C15B C15C H15C 119.3
C15E C15D C15C 119.4(13)
C15E C15D C15G 119.7(13)
C15C C15D C15G 120.9(13)
C15D C15E C15F 121.1(12)
C15D C15E H15E 119.4
C15F C15E H15E 119.4
C15A C15F C15E 120.3(12)
C15A C15F H15F 119.9
C15E C15F H15F 119.9
C15D C15G H15A 109.5
C15D C15G H15D 109.5
H15A C15G H15D 109.5
C15D C15G H15G 109.5
H15A C15G H15G 109.5
H15D C15G H15G 109.5
C16 C17 C18 113.8(14)
C16 C17 H17 123.1
C18 C17 H17 123.1
C17 C18 C19 112.6(12)
C17 C18 H18 123.7
C19 C18 H18 123.7
C18 C19 C20 130.4(10)
C18 C19 S24 108.8(8)
C20 C19 S24 120.2(9)
C19 C20 C1 110.7(9)
C19 C20 C20A 111.0(10)
C1 C20 C20A 111.9(10)
C19 C20 H20 107.7
C1 C20 H20 107.7
C20A C20 H20 107.7
C1 C21 C4 110.5(10)
C1 C21 Ru1 71.4(7)
C4 C21 Ru1 72.2(6)
C1 C21 H21 124.7
C4 C21 H21 124.7
Ru1 C21 H21 124.7
C20F C20A C20B 118.4(12)
C20F C20A C20 118.5(11)
C20B C20A C20 123.1(10)
C20C C20B C20A 121.7(13)
C20C C20B H20B 119.1
C20A C20B H20B 119.1
C20B C20C C20D 121.4(15)
C20B C20C H20C 119.3
C20D C20C H20C 119.3
C20E C20D C20C 117.5(15)
C20E C20D C20G 121.0(17)
C20C C20D C20G 121.5(17)
C20D C20E C20F 123.8(14)
C20D C20E H20E 118.1
C20F C20E H20E 118.1
C20A C20F C20E 117.0(13)
C20A C20F H20F 121.5
C20E C20F H20F 121.5
C20D C20G H20A 109.5
C20D C20G H20D 109.5
H20A C20G H20D 109.5
C20D C20G H20G 109.5
H20A C20G H20G 109.5
H20D C20G H20G 109.5
C6 C22 C9 107.5(9)
C6 C22 H22 126.2
C9 C22 H22 126.2
C11 C23 C14 107.8(11)
C11 C23 Ru5 71.0(6)
C14 C23 Ru5 69.5(6)
C11 C23 H23 126.1
C14 C23 H23 126.1
Ru5 C23 H23 126.1
O43 C24 Ru1 174.9(12)
O19 C25 Ru1 171.8(10)
O114 C26 Ru2 177.5(11)
O66 C27 Ru2 178.0(13)
O18 C28 Ru3 176.8(13)
O57 C29 Ru3 177.4(13)
O90 C30 Ru4 173.5(14)
O79 C31 Ru4 173.3(12)
O94 C32 Ru4 174.6(13)
O15 C33 Ru5 166.6(11)
O23 C34 Ru5 175.0(11)
O25 C35 Ru6 177.5(11)
O108 C36 Ru6 177.7(12)
O17 C37 Ru7 176.4(11)
O41 C38 Ru7 179.1(11)
O80 C39 Ru8 177.6(13)
O76 C40 Ru8 174.3(12)
O24 C41 Ru8 176.3(11)
Cl5 C43 Cl6 111.5(9)
Cl5 C43 Cl4 110.6(10)
Cl6 C43 Cl4 110.2(9)
Cl5 C43 D43 108.1
Cl6 C43 D43 108.1
Cl4 C43 D43 108.1
Cl9 C44 Cl7 111.0(9)
Cl9 C44 Cl8 108.8(8)
Cl7 C44 Cl8 108.1(8)
Cl9 C44 D44 109.6
Cl7 C44 D44 109.6
Cl8 C44 D44 109.6
Cl3 C42 Cl1 111.7(7)
Cl3 C42 Cl2 110.2(8)
Cl1 C42 Cl2 110.5(8)
Cl3 C42 D42 108.1
Cl1 C42 D42 108.1
Cl2 C42 D42 108.1

loop_
_geom_bond_atom_site_label_1
_geom_bond_atom_site_label_2
_geom_bond_distance
Ru1 C24 1.883(15)
Ru1 C25 1.892(12)
Ru1 C1 2.246(12)
Ru1 C21 2.255(11)
Ru1 C4 2.265(10)
Ru1 C2 2.323(11)
Ru1 C3 2.334(11)
Ru1 Ru4 2.8871(16)
Ru1 Ru3 2.8942(15)
Ru1 Ru2 2.9021(16)
Ru2 C27 1.859(13)
Ru2 C26 1.896(14)
Ru2 C3B 2.164(11)
Ru2 C3A 2.237(11)
Ru2 Ru4 2.7087(14)
Ru2 Ru3 2.8968(17)
Ru3 C28 1.839(16)
Ru3 C29 1.866(16)
Ru3 C2B 2.206(11)
Ru3 C2A 2.243(11)
Ru3 C2C 2.454(13)
Ru3 Ru4 2.7046(16)
Ru4 C32 1.873(13)
Ru4 C31 1.916(17)
Ru4 C30 1.936(14)
Ru5 C34 1.873(11)
Ru5 C33 1.922(12)
Ru5 C14 2.217(11)
Ru5 C11 2.244(11)
Ru5 C23 2.264(12)
Ru5 C13 2.269(10)
Ru5 C12 2.325(11)
Ru5 Ru8 2.8764(14)
Ru5 Ru7 2.8964(17)
Ru5 Ru6 2.8999(15)
Ru6 C36 1.857(12)
Ru6 C35 1.877(16)
Ru6 C13B 2.205(11)
Ru6 C13A 2.279(11)
Ru6 Ru8 2.7027(14)
Ru6 Ru7 2.8956(16)
Ru7 C37 1.855(12)
Ru7 C38 1.879(13)
Ru7 C12B 2.199(10)
Ru7 C12A 2.234(11)
Ru7 C12C 2.465(10)
Ru7 Ru8 2.7057(14)
Ru8 C41 1.846(14)
Ru8 C40 1.926(15)
Ru8 C39 1.935(15)
Cl4 C43 1.763(16)
Cl5 C43 1.738(17)
Cl6 C43 1.744(16)
Cl3 C42 1.742(13)
Cl1 C42 1.745(14)
Cl2 C42 1.768(14)
Cl7 C44 1.766(16)
Cl9 C44 1.761(15)
Cl8 C44 1.798(17)
S24 C16 1.687(13)
S24 C19 1.718(11)
O15 C33 1.114(13)
O17 C37 1.169(13)
O18 C28 1.180(16)
O19 C25 1.164(14)
O23 C34 1.143(13)
O24 C41 1.159(15)
O25 C35 1.150(16)
O41 C38 1.155(14)
O43 C24 1.169(16)
O57 C29 1.179(17)
O66 C27 1.161(15)
O76 C40 1.147(16)
O79 C31 1.151(17)
O80 C39 1.115(16)
O90 C30 1.135(16)
O94 C32 1.122(14)
O108 C36 1.176(14)
O114 C26 1.123(15)
C1 C21 1.408(16)
C1 C2 1.482(15)
C1 C20 1.501(17)
C2 C2A 1.447(15)
C2 C3 1.465(18)
C3 C3A 1.437(17)
C3 C4 1.470(15)
C2A C2B 1.377(17)
C2A H2A 1.0000
C2B C2C 1.493(19)
C2B H2B 1.0000
C2C C3B 1.442(18)
C2C H2C 1.0000
C4 C21 1.410(16)
C4 C5 1.551(17)
C3A C3B 1.401(15)
C3A H3A 1.0000
C3B H3B 1.0000
C5 C6 1.496(15)
C5 C5A 1.503(15)
C5 H5 1.0000
C6 C7 1.398(16)
C6 C22 1.417(15)
C5A C5F 1.371(16)
C5A C5B 1.415(15)
C5B C5C 1.398(16)
C5B H5B 0.9500
C5C C5D 1.370(18)
C5C H5C 0.9500
C5D C5E 1.362(17)
C5D C5G 1.513(17)
C5E C5F 1.420(16)
C5E H5E 0.9500
C5F H5F 0.9500
C5G H5GA 0.9800
C5G H5GB 0.9800
C5G H5GC 0.9800
C7 C7A 1.379(18)
C7 C8 1.483(15)
C8 C9 1.386(17)
C8 C8A 1.397(16)
C7A C7B 1.410(19)
C7A H7A 0.9500
C7B C7C 1.420(19)
C7B H7B 0.9500
C7C C8B 1.42(2)
C7C H7C 0.9500
C9 C22 1.495(13)
C9 C10 1.495(16)
C8A C8B 1.368(19)
C8A H8A 0.9500
C8B H8B 0.9500
C10 C10A 1.542(14)
C10 C11 1.571(16)
C10 H10 1.0000
C11 C23 1.411(17)
C11 C12 1.439(14)
C10A C10B 1.378(15)
C10A C10F 1.400(16)
C10B C10C 1.411(16)
C10B H10B 0.9500
C10C C10D 1.362(18)
C10C H10C 0.9500
C10D C10E 1.377(19)
C10D C10G 1.556(16)
C10E C10F 1.342(16)
C10E H10E 0.9500
C10F H10F 0.9500
C10G H10A 0.9800
C10G H10D 0.9800
C10G H10G 0.9800
C12 C12A 1.443(16)
C12 C13 1.510(17)
C13 C14 1.442(15)
C13 C13A 1.475(15)
C12A C12B 1.390(15)
C12A H12A 1.0000
C12B C12C 1.472(17)
C12B H12B 1.0000
C12C C13B 1.468(17)
C12C H12C 1.0000
C14 C23 1.439(17)
C14 C15 1.527(18)
C13A C13B 1.380(15)
C13A H13A 1.0000
C13B H13B 1.0000
C15 C15A 1.515(16)
C15 C16 1.561(16)
C15 H15 1.0000
C16 C17 1.365(18)
C15A C15F 1.364(16)
C15A C15B 1.427(17)
C15B C15C 1.410(17)
C15B H15B 0.9500
C15C C15D 1.371(18)
C15C H15C 0.9500
C15D C15E 1.355(18)
C15D C15G 1.552(18)
C15E C15F 1.431(16)
C15E H15E 0.9500
C15F H15F 0.9500
C15G H15A 0.9800
C15G H15D 0.9800
C15G H15G 0.9800
C17 C18 1.393(18)
C17 H17 0.9500
C18 C19 1.408(19)
C18 H18 0.9500
C19 C20 1.498(16)
C20 C20A 1.553(16)
C20 H20 1.0000
C21 H21 1.0000
C20A C20F 1.406(17)
C20A C20B 1.420(17)
C20B C20C 1.332(18)
C20B H20B 0.9500
C20C C20D 1.42(2)
C20C H20C 0.9500
C20D C20E 1.34(2)
C20D C20G 1.53(2)
C20E C20F 1.430(19)
C20E H20E 0.9500
C20F H20F 0.9500
C20G H20A 0.9800
C20G H20D 0.9800
C20G H20G 0.9800
C22 H22 0.9500
C23 H23 1.0000
C43 D43 1.0000
C44 D44 1.0000
C42 D42 1.0000
